data_4329030
loop_
_publ_author_name
'Fabio Juli\'a'
'Peter G. Jones'
'Pablo Gonz\'alez-Herrero'

_publ_section_title
;
 Synthesis and Photophysical Properties of Cyclometalated Platinum(II)
 1,2-Benzenedithiolate Complexes and Heterometallic Derivatives Obtained
 from the Addition of [Au(PCy3)]+ Units
;
_journal_name_full 'Inorganic Chemistry'
_journal_page_first 5037
_journal_page_last 5049
_journal_paper_doi 10.1021/ic202465k
_journal_volume 51
_journal_year 2012
_chemical_formula_sum 'C43 H55 Au N P Pt S2'
_chemical_formula_weight 1073.03
_chemical_name_systematic
; 
 ? 
;
_space_group_IT_number 2
_symmetry_cell_setting triclinic
_symmetry_space_group_name_Hall '-P 1'
_symmetry_space_group_name_H-M 'P -1'
_atom_sites_solution_hydrogens geom
_atom_sites_solution_primary direct
_atom_sites_solution_secondary difmap
_audit_creation_method SHELXL-97
_cell_angle_alpha 79.1084(11)
_cell_angle_beta 85.5256(11)
_cell_angle_gamma 70.3669(12)
_cell_formula_units_Z 2
_cell_length_a 11.9157(2)
_cell_length_b 12.0728(2)
_cell_length_c 14.8775(2)
_cell_measurement_reflns_used 137272
_cell_measurement_temperature 100(2)
_cell_measurement_theta_max 30.7832
_cell_measurement_theta_min 2.2666
_cell_volume 1979.24(6)
_computing_cell_refinement
; 
CrysAlisPro, Oxford Diffraction Ltd., 
Version 1.171.34.40 (release 27-08-2010 CrysAlis171 .NET) 
(compiled Aug 27 2010,11:50:40) 
;
_computing_data_collection
; 
CrysAlisPro, Oxford Diffraction Ltd., 
Version 1.171.34.40 (release 27-08-2010 CrysAlis171 .NET) 
(compiled Aug 27 2010,11:50:40) 
;
_computing_data_reduction
; 
CrysAlisPro, Oxford Diffraction Ltd., 
Version 1.171.34.40 (release 27-08-2010 CrysAlis171 .NET) 
(compiled Aug 27 2010,11:50:40) 
;
_computing_molecular_graphics 'Siemens XP'
_computing_publication_material SHELXL-97
_computing_structure_refinement 'SHELXL-97 (Sheldrick, 1997)'
_computing_structure_solution 'SHELXS-97 (Sheldrick, 1990)'
_diffrn_ambient_temperature 100(2)
_diffrn_detector_area_resol_mean 16.1419
_diffrn_measured_fraction_theta_full 0.986
_diffrn_measured_fraction_theta_max 0.986
_diffrn_measurement_device_type 'Oxford Diffraction Xcalibur, Eos'
_diffrn_measurement_method \w-scan
_diffrn_radiation_monochromator graphite
_diffrn_radiation_source 'Enhance (Mo) X-ray Source'
_diffrn_radiation_type MoK\a
_diffrn_radiation_wavelength 0.71073
_diffrn_reflns_av_R_equivalents 0.0342
_diffrn_reflns_av_sigmaI/netI 0.0133
_diffrn_reflns_limit_h_max 16
_diffrn_reflns_limit_h_min -16
_diffrn_reflns_limit_k_max 16
_diffrn_reflns_limit_k_min -16
_diffrn_reflns_limit_l_max 20
_diffrn_reflns_limit_l_min -20
_diffrn_reflns_number 263175
_diffrn_reflns_theta_full 30.03
_diffrn_reflns_theta_max 30.03
_diffrn_reflns_theta_min 2.27
_exptl_absorpt_coefficient_mu 7.409
_exptl_absorpt_correction_T_max 1.00000
_exptl_absorpt_correction_T_min 0.62909
_exptl_absorpt_correction_type multi-scan
_exptl_absorpt_process_details
; 
CrysAlisPro, Oxford Diffraction Ltd., 
Version 1.171.34.40 (release 27-08-2010 CrysAlis171 .NET) 
(compiled Aug 27 2010,11:50:40) 
;
_exptl_crystal_colour red
_exptl_crystal_density_diffrn 1.801
_exptl_crystal_description tablet
_exptl_crystal_F_000 1048
_exptl_crystal_size_max 0.25
_exptl_crystal_size_mid 0.25
_exptl_crystal_size_min 0.20
_refine_diff_density_max 2.018
_refine_diff_density_min -1.615
_refine_diff_density_rms 0.135
_refine_ls_extinction_method none
_refine_ls_goodness_of_fit_ref 1.332
_refine_ls_hydrogen_treatment 'rigid methyls, others riding'
_refine_ls_matrix_type full
_refine_ls_number_parameters 445
_refine_ls_number_reflns 11413
_refine_ls_number_restraints 0
_refine_ls_restrained_S_all 1.332
_refine_ls_R_factor_all 0.0279
_refine_ls_R_factor_gt 0.0231
_refine_ls_shift/su_max 0.001
_refine_ls_shift/su_mean 0.000
_refine_ls_structure_factor_coef Fsqd
_refine_ls_weighting_details 'calc w=1/[\s^2^(Fo^2^)+(0.0017P)^2^+8.0303P] where P=(Fo^2^+2Fc^2^)/3'
_refine_ls_weighting_scheme calc
_refine_ls_wR_factor_gt 0.0503
_refine_ls_wR_factor_ref 0.0521
_reflns_number_gt 10476
_reflns_number_total 11413
_reflns_threshold_expression >2sigma(I)
_cod_data_source_file ic202465k_si_002_1.cif
_cod_data_source_block fabfor
_cod_original_cell_volume 1979.23(5)
_cod_database_code 4329030

loop_
_symmetry_equiv_pos_as_xyz
'x, y, z'
'-x, -y, -z'

loop_
_atom_site_label
_atom_site_type_symbol
_atom_site_fract_x
_atom_site_fract_y
_atom_site_fract_z
_atom_site_U_iso_or_equiv
_atom_site_adp_type
_atom_site_occupancy
_atom_site_symmetry_multiplicity
_atom_site_calc_flag
_atom_site_refinement_flags
Pt Pt 0.526174(11) 0.487517(11) 0.162651(8) 0.01086(3) Uani 1 1 d .
Au Au 0.318483(11) 0.554967(10) 0.284572(8) 0.01167(3) Uani 1 1 d .
P P 0.26587(7) 0.72279(7) 0.34765(5) 0.01217(15) Uani 1 1 d .
S1 S 0.37661(7) 0.39587(7) 0.20121(5) 0.01351(14) Uani 1 1 d .
S2 S 0.63993(7) 0.34995(7) 0.27386(6) 0.01547(15) Uani 1 1 d .
C11 C 0.4498(3) 0.2660(3) 0.2803(2) 0.0149(6) Uani 1 1 d .
C12 C 0.5653(3) 0.2458(3) 0.3084(2) 0.0152(6) Uani 1 1 d .
C13 C 0.6222(3) 0.1375(3) 0.3659(2) 0.0188(7) Uani 1 1 d .
H13 H 0.7012 0.1215 0.3849 0.023 Uiso 1 1 calc R
C14 C 0.5660(4) 0.0538(3) 0.3953(3) 0.0228(7) Uani 1 1 d .
H14 H 0.6060 -0.0186 0.4345 0.027 Uiso 1 1 calc R
C15 C 0.4505(4) 0.0758(3) 0.3676(3) 0.0236(8) Uani 1 1 d .
H15 H 0.4114 0.0185 0.3881 0.028 Uiso 1 1 calc R
C16 C 0.3925(3) 0.1814(3) 0.3100(2) 0.0201(7) Uani 1 1 d .
H16 H 0.3138 0.1963 0.2908 0.024 Uiso 1 1 calc R
C21 C 0.6474(3) 0.5696(3) 0.1254(2) 0.0128(6) Uani 1 1 d .
C22 C 0.6120(3) 0.6681(3) 0.0522(2) 0.0143(6) Uani 1 1 d .
C23 C 0.6958(3) 0.7197(3) 0.0099(2) 0.0183(7) Uani 1 1 d .
H23 H 0.6739 0.7812 -0.0421 0.022 Uiso 1 1 calc R
C24 C 0.8106(3) 0.6820(3) 0.0429(2) 0.0183(7) Uani 1 1 d .
H24 H 0.8661 0.7186 0.0135 0.022 Uiso 1 1 calc R
C25 C 0.8457(3) 0.5908(3) 0.1188(2) 0.0145(6) Uani 1 1 d .
C26 C 0.7633(3) 0.5360(3) 0.1576(2) 0.0134(6) Uani 1 1 d .
H26 H 0.7869 0.4728 0.2084 0.016 Uiso 1 1 calc R
C27 C 0.9692(3) 0.5529(3) 0.1598(2) 0.0168(6) Uani 1 1 d .
C28 C 0.9584(4) 0.6075(4) 0.2463(3) 0.0306(9) Uani 1 1 d .
H28A H 0.9260 0.6947 0.2304 0.046 Uiso 1 1 calc R
H28B H 1.0373 0.5843 0.2731 0.046 Uiso 1 1 calc R
H28C H 0.9050 0.5784 0.2906 0.046 Uiso 1 1 calc R
C29 C 1.0222(3) 0.4163(4) 0.1851(3) 0.0264(8) Uani 1 1 d .
H29A H 0.9708 0.3867 0.2310 0.040 Uiso 1 1 calc R
H29B H 1.1019 0.3945 0.2101 0.040 Uiso 1 1 calc R
H29C H 1.0276 0.3807 0.1302 0.040 Uiso 1 1 calc R
C30 C 1.0582(3) 0.5950(4) 0.0941(3) 0.0235(8) Uani 1 1 d .
H30A H 1.0645 0.5631 0.0373 0.035 Uiso 1 1 calc R
H30B H 1.1364 0.5663 0.1227 0.035 Uiso 1 1 calc R
H30C H 1.0304 0.6824 0.0802 0.035 Uiso 1 1 calc R
N31 N 0.4393(2) 0.6156(2) 0.05664(18) 0.0127(5) Uani 1 1 d .
C32 C 0.4899(3) 0.6989(3) 0.0211(2) 0.0138(6) Uani 1 1 d .
C33 C 0.4226(3) 0.8045(3) -0.0401(2) 0.0149(6) Uani 1 1 d .
C34 C 0.4569(3) 0.9084(3) -0.0636(3) 0.0203(7) Uani 1 1 d .
H34 H 0.5268 0.9103 -0.0382 0.024 Uiso 1 1 calc R
C35 C 0.3899(4) 1.0062(3) -0.1227(3) 0.0246(8) Uani 1 1 d .
H35 H 0.4128 1.0757 -0.1370 0.030 Uiso 1 1 calc R
C36 C 0.2874(4) 1.0037(3) -0.1622(3) 0.0245(8) Uani 1 1 d .
H36 H 0.2440 1.0699 -0.2055 0.029 Uiso 1 1 calc R
C37 C 0.2502(3) 0.9068(3) -0.1386(2) 0.0210(7) Uani 1 1 d .
H37 H 0.1802 0.9066 -0.1650 0.025 Uiso 1 1 calc R
C38 C 0.3147(3) 0.8063(3) -0.0751(2) 0.0158(6) Uani 1 1 d .
C39 C 0.2734(3) 0.7089(3) -0.0434(2) 0.0163(6) Uani 1 1 d .
H39 H 0.2037 0.7057 -0.0682 0.020 Uiso 1 1 calc R
C40 C 0.3344(3) 0.6198(3) 0.0231(2) 0.0143(6) Uani 1 1 d .
H40 H 0.3026 0.5577 0.0472 0.017 Uiso 1 1 calc R
C41 C 0.1753(3) 0.7170(3) 0.4534(2) 0.0157(6) Uani 1 1 d .
H41 H 0.2283 0.6563 0.5010 0.019 Uiso 1 1 calc R
C42 C 0.0715(3) 0.6724(4) 0.4425(3) 0.0223(7) Uani 1 1 d .
H42A H 0.0182 0.7285 0.3940 0.027 Uiso 1 1 calc R
H42B H 0.1032 0.5934 0.4231 0.027 Uiso 1 1 calc R
C43 C 0.0000(4) 0.6618(4) 0.5315(3) 0.0285(9) Uani 1 1 d .
H43A H 0.0503 0.5980 0.5778 0.034 Uiso 1 1 calc R
H43B H -0.0696 0.6391 0.5206 0.034 Uiso 1 1 calc R
C44 C -0.0432(4) 0.7796(4) 0.5684(3) 0.0284(9) Uani 1 1 d .
H44A H -0.1002 0.8414 0.5251 0.034 Uiso 1 1 calc R
H44B H -0.0852 0.7687 0.6277 0.034 Uiso 1 1 calc R
C45 C 0.0609(3) 0.8208(4) 0.5810(2) 0.0244(8) Uani 1 1 d .
H45A H 0.1145 0.7620 0.6281 0.029 Uiso 1 1 calc R
H45B H 0.0308 0.8983 0.6027 0.029 Uiso 1 1 calc R
C46 C 0.1306(3) 0.8341(3) 0.4909(2) 0.0193(7) Uani 1 1 d .
H46A H 0.0787 0.8975 0.4454 0.023 Uiso 1 1 calc R
H46B H 0.1994 0.8585 0.5012 0.023 Uiso 1 1 calc R
C51 C 0.4013(3) 0.7502(3) 0.3762(2) 0.0140(6) Uani 1 1 d .
H51 H 0.3783 0.8307 0.3942 0.017 Uiso 1 1 calc R
C52 C 0.4636(3) 0.6542(3) 0.4568(2) 0.0178(6) Uani 1 1 d .
H52A H 0.4108 0.6620 0.5117 0.021 Uiso 1 1 calc R
H52B H 0.4778 0.5741 0.4418 0.021 Uiso 1 1 calc R
C53 C 0.5825(3) 0.6655(4) 0.4782(2) 0.0211(7) Uani 1 1 d .
H53A H 0.5679 0.7428 0.4984 0.025 Uiso 1 1 calc R
H53B H 0.6213 0.6008 0.5288 0.025 Uiso 1 1 calc R
C54 C 0.6649(3) 0.6579(3) 0.3943(3) 0.0216(7) Uani 1 1 d .
H54A H 0.6846 0.5781 0.3771 0.026 Uiso 1 1 calc R
H54B H 0.7400 0.6680 0.4092 0.026 Uiso 1 1 calc R
C55 C 0.6062(3) 0.7539(3) 0.3139(2) 0.0180(7) Uani 1 1 d .
H55A H 0.6593 0.7442 0.2593 0.022 Uiso 1 1 calc R
H55B H 0.5944 0.8337 0.3288 0.022 Uiso 1 1 calc R
C56 C 0.4861(3) 0.7461(3) 0.2924(2) 0.0147(6) Uani 1 1 d .
H56A H 0.4996 0.6708 0.2694 0.018 Uiso 1 1 calc R
H56B H 0.4479 0.8132 0.2432 0.018 Uiso 1 1 calc R
C61 C 0.1754(3) 0.8546(3) 0.2672(2) 0.0138(6) Uani 1 1 d .
H61 H 0.0903 0.8664 0.2858 0.017 Uiso 1 1 calc R
C62 C 0.1877(3) 0.8311(3) 0.1683(2) 0.0169(6) Uani 1 1 d .
H62A H 0.2701 0.8217 0.1456 0.020 Uiso 1 1 calc R
H62B H 0.1722 0.7558 0.1670 0.020 Uiso 1 1 calc R
C63 C 0.1003(3) 0.9335(3) 0.1057(2) 0.0212(7) Uani 1 1 d .
H63A H 0.1124 0.9178 0.0421 0.025 Uiso 1 1 calc R
H63B H 0.0177 0.9379 0.1250 0.025 Uiso 1 1 calc R
C64 C 0.1171(4) 1.0524(3) 0.1086(3) 0.0239(8) Uani 1 1 d .
H64A H 0.0554 1.1175 0.0711 0.029 Uiso 1 1 calc R
H64B H 0.1960 1.0516 0.0820 0.029 Uiso 1 1 calc R
C65 C 0.1083(4) 1.0764(3) 0.2064(3) 0.0234(8) Uani 1 1 d .
H65A H 0.0259 1.0876 0.2302 0.028 Uiso 1 1 calc R
H65B H 0.1255 1.1510 0.2064 0.028 Uiso 1 1 calc R
C66 C 0.1956(3) 0.9734(3) 0.2698(2) 0.0182(7) Uani 1 1 d .
H66A H 0.1842 0.9896 0.3332 0.022 Uiso 1 1 calc R
H66B H 0.2785 0.9674 0.2501 0.022 Uiso 1 1 calc R

loop_
_atom_site_aniso_label
_atom_site_aniso_U_11
_atom_site_aniso_U_22
_atom_site_aniso_U_33
_atom_site_aniso_U_23
_atom_site_aniso_U_13
_atom_site_aniso_U_12
Pt 0.01370(6) 0.00929(6) 0.00964(5) -0.00108(4) 0.00104(4) -0.00442(4)
Au 0.01390(6) 0.00902(6) 0.01161(5) -0.00163(4) 0.00080(4) -0.00347(4)
P 0.0147(4) 0.0097(4) 0.0109(3) -0.0012(3) 0.0012(3) -0.0031(3)
S1 0.0173(4) 0.0108(3) 0.0135(3) -0.0020(3) 0.0007(3) -0.0063(3)
S2 0.0174(4) 0.0141(4) 0.0147(4) 0.0020(3) -0.0018(3) -0.0070(3)
C11 0.0209(16) 0.0110(15) 0.0129(14) -0.0028(11) 0.0017(12) -0.0055(12)
C12 0.0212(16) 0.0120(15) 0.0118(14) -0.0020(11) 0.0028(12) -0.0056(12)
C13 0.0238(17) 0.0151(16) 0.0172(15) -0.0010(13) -0.0001(13) -0.0067(14)
C14 0.036(2) 0.0118(16) 0.0190(17) 0.0013(13) 0.0001(15) -0.0079(15)
C15 0.035(2) 0.0151(17) 0.0241(18) -0.0005(14) 0.0024(15) -0.0148(15)
C16 0.0262(18) 0.0163(17) 0.0208(17) -0.0029(13) 0.0008(14) -0.0112(14)
C21 0.0160(14) 0.0117(14) 0.0109(13) -0.0031(11) 0.0037(11) -0.0052(12)
C22 0.0151(14) 0.0130(15) 0.0136(14) -0.0024(12) 0.0002(11) -0.0032(12)
C23 0.0189(16) 0.0137(16) 0.0187(16) 0.0049(13) 0.0005(13) -0.0050(13)
C24 0.0167(15) 0.0174(16) 0.0206(16) 0.0014(13) 0.0026(13) -0.0084(13)
C25 0.0130(14) 0.0142(15) 0.0161(15) -0.0030(12) 0.0014(11) -0.0044(12)
C26 0.0134(14) 0.0128(15) 0.0135(14) -0.0007(11) -0.0010(11) -0.0041(12)
C27 0.0150(15) 0.0202(17) 0.0162(15) -0.0012(13) -0.0010(12) -0.0079(13)
C28 0.0248(19) 0.042(3) 0.026(2) -0.0148(18) -0.0050(15) -0.0074(18)
C29 0.0178(17) 0.0219(19) 0.035(2) 0.0040(16) -0.0053(15) -0.0037(14)
C30 0.0148(16) 0.027(2) 0.0290(19) 0.0028(15) -0.0012(14) -0.0117(14)
N31 0.0135(12) 0.0118(13) 0.0117(12) -0.0013(10) 0.0006(10) -0.0031(10)
C32 0.0161(15) 0.0122(15) 0.0116(14) -0.0014(11) 0.0033(11) -0.0036(12)
C33 0.0180(15) 0.0112(15) 0.0125(14) -0.0010(11) 0.0015(12) -0.0021(12)
C34 0.0209(17) 0.0155(16) 0.0220(17) 0.0016(13) 0.0006(13) -0.0057(13)
C35 0.0274(19) 0.0165(17) 0.0264(19) 0.0046(14) -0.0016(15) -0.0068(15)
C36 0.0274(19) 0.0169(17) 0.0216(17) 0.0049(14) -0.0037(14) -0.0011(15)
C37 0.0201(17) 0.0193(17) 0.0187(16) 0.0001(13) -0.0017(13) -0.0014(14)
C38 0.0162(15) 0.0143(16) 0.0134(14) -0.0031(12) 0.0020(12) -0.0006(12)
C39 0.0157(15) 0.0181(16) 0.0134(14) -0.0028(12) 0.0002(12) -0.0032(13)
C40 0.0150(14) 0.0154(15) 0.0131(14) -0.0035(12) 0.0035(11) -0.0060(12)
C41 0.0198(16) 0.0141(15) 0.0120(14) -0.0012(12) 0.0022(12) -0.0049(13)
C42 0.0238(18) 0.028(2) 0.0190(16) -0.0060(14) 0.0058(14) -0.0137(15)
C43 0.0236(19) 0.039(2) 0.0236(19) -0.0013(17) 0.0067(15) -0.0143(17)
C44 0.0216(18) 0.034(2) 0.0197(17) 0.0001(16) 0.0054(14) -0.0002(16)
C45 0.0258(18) 0.0254(19) 0.0162(16) -0.0067(14) 0.0062(14) -0.0006(15)
C46 0.0208(16) 0.0186(17) 0.0164(15) -0.0049(13) 0.0033(13) -0.0037(14)
C51 0.0166(15) 0.0098(14) 0.0146(14) -0.0022(11) 0.0008(11) -0.0032(12)
C52 0.0204(16) 0.0169(16) 0.0147(15) 0.0002(13) -0.0011(12) -0.0059(13)
C53 0.0214(17) 0.0260(19) 0.0169(16) -0.0026(14) -0.0036(13) -0.0089(15)
C54 0.0168(16) 0.0238(19) 0.0225(17) -0.0038(14) -0.0005(13) -0.0045(14)
C55 0.0179(16) 0.0175(16) 0.0189(16) -0.0043(13) 0.0032(12) -0.0063(13)
C56 0.0161(15) 0.0128(15) 0.0146(14) -0.0012(12) 0.0003(12) -0.0046(12)
C61 0.0150(14) 0.0126(15) 0.0113(14) -0.0009(11) -0.0001(11) -0.0022(12)
C62 0.0188(16) 0.0139(16) 0.0143(15) -0.0024(12) -0.0006(12) -0.0004(13)
C63 0.0249(18) 0.0197(18) 0.0130(15) -0.0010(13) -0.0031(13) -0.0001(14)
C64 0.0286(19) 0.0185(18) 0.0200(17) 0.0043(14) -0.0027(14) -0.0053(15)
C65 0.0282(19) 0.0123(16) 0.0235(18) -0.0003(14) -0.0063(15) 0.0011(14)
C66 0.0240(17) 0.0106(15) 0.0180(16) -0.0004(12) -0.0042(13) -0.0033(13)

loop_
_atom_type_symbol
_atom_type_description
_atom_type_scat_dispersion_real
_atom_type_scat_dispersion_imag
_atom_type_scat_source
C C 0.0033 0.0016 'International Tables Vol C Tables 4.2.6.8 and 6.1.1.4'
H H 0.0000 0.0000 'International Tables Vol C Tables 4.2.6.8 and 6.1.1.4'
N N 0.0061 0.0033 'International Tables Vol C Tables 4.2.6.8 and 6.1.1.4'
P P 0.1023 0.0942 'International Tables Vol C Tables 4.2.6.8 and 6.1.1.4'
S S 0.1246 0.1234 'International Tables Vol C Tables 4.2.6.8 and 6.1.1.4'
Pt Pt -1.7033 8.3905 'International Tables Vol C Tables 4.2.6.8 and 6.1.1.4'
Au Au -2.0133 8.8022 'International Tables Vol C Tables 4.2.6.8 and 6.1.1.4'

loop_
_geom_angle_atom_site_label_1
_geom_angle_atom_site_label_2
_geom_angle_atom_site_label_3
_geom_angle
C21 Pt N31 79.80(12)
C21 Pt S2 94.42(10)
N31 Pt S2 173.97(8)
C21 Pt S1 177.34(10)
N31 Pt S1 97.54(8)
S2 Pt S1 88.23(3)
C21 Pt Au 128.34(9)
N31 Pt Au 91.55(7)
S2 Pt Au 93.42(2)
S1 Pt Au 51.585(19)
P Au S1 172.68(3)
P Au Pt 122.95(2)
S1 Au Pt 52.08(2)
C41 P C51 107.08(15)
C41 P C61 105.71(15)
C51 P C61 108.91(15)
C41 P Au 114.38(11)
C51 P Au 109.57(11)
C61 P Au 110.97(11)
C11 S1 Au 105.91(11)
C11 S1 Pt 102.73(12)
Au S1 Pt 76.34(2)
C12 S2 Pt 105.22(12)
C12 C11 C16 120.7(3)
C12 C11 S1 120.4(3)
C16 C11 S1 118.8(3)
C11 C12 C13 117.9(3)
C11 C12 S2 122.3(3)
C13 C12 S2 119.8(3)
C14 C13 C12 121.6(3)
C13 C14 C15 119.8(3)
C16 C15 C14 120.0(3)
C15 C16 C11 120.0(4)
C26 C21 C22 117.5(3)
C26 C21 Pt 127.8(2)
C22 C21 Pt 114.5(2)
C23 C22 C21 119.6(3)
C23 C22 C32 125.0(3)
C21 C22 C32 115.1(3)
C24 C23 C22 120.8(3)
C23 C24 C25 120.9(3)
C26 C25 C24 117.9(3)
C26 C25 C27 120.3(3)
C24 C25 C27 121.8(3)
C25 C26 C21 123.1(3)
C25 C27 C28 108.6(3)
C25 C27 C30 112.6(3)
C28 C27 C30 108.1(3)
C25 C27 C29 111.2(3)
C28 C27 C29 109.1(3)
C30 C27 C29 107.1(3)
C32 N31 C40 120.2(3)
C32 N31 Pt 116.7(2)
C40 N31 Pt 123.1(2)
N31 C32 C33 119.5(3)
N31 C32 C22 112.8(3)
C33 C32 C22 127.7(3)
C38 C33 C34 118.5(3)
C38 C33 C32 118.4(3)
C34 C33 C32 123.0(3)
C35 C34 C33 120.6(4)
C34 C35 C36 120.3(4)
C37 C36 C35 120.4(3)
C36 C37 C38 120.7(4)
C39 C38 C33 118.6(3)
C39 C38 C37 122.1(3)
C33 C38 C37 119.3(3)
C40 C39 C38 119.2(3)
C39 C40 N31 122.9(3)
C46 C41 C42 110.8(3)
C46 C41 P 114.2(2)
C42 C41 P 111.7(2)
C43 C42 C41 111.7(3)
C42 C43 C44 111.3(3)
C45 C44 C43 110.8(3)
C44 C45 C46 110.8(3)
C41 C46 C45 111.1(3)
C52 C51 C56 110.0(3)
C52 C51 P 109.2(2)
C56 C51 P 109.8(2)
C53 C52 C51 111.7(3)
C54 C53 C52 110.9(3)
C53 C54 C55 110.9(3)
C54 C55 C56 111.2(3)
C55 C56 C51 112.8(3)
C62 C61 C66 110.0(3)
C62 C61 P 111.9(2)
C66 C61 P 115.8(2)
C63 C62 C61 111.0(3)
C64 C63 C62 111.4(3)
C63 C64 C65 111.3(3)
C64 C65 C66 111.7(3)
C65 C66 C61 110.5(3)

loop_
_geom_bond_atom_site_label_1
_geom_bond_atom_site_label_2
_geom_bond_distance
Pt C21 2.001(3)
Pt N31 2.051(3)
Pt S2 2.2653(8)
Pt S1 2.3781(8)
Pt Au 2.92940(17)
Au P 2.2698(8)
Au S1 2.3621(8)
P C41 1.841(3)
P C51 1.847(3)
P C61 1.859(3)
S1 C11 1.774(3)
S2 C12 1.752(3)
C11 C12 1.398(5)
C11 C16 1.399(5)
C12 C13 1.404(5)
C13 C14 1.380(5)
C14 C15 1.391(6)
C15 C16 1.387(5)
C21 C26 1.398(4)
C21 C22 1.422(4)
C22 C23 1.397(5)
C22 C32 1.465(5)
C23 C24 1.385(5)
C24 C25 1.400(5)
C25 C26 1.393(4)
C25 C27 1.526(5)
C27 C28 1.530(5)
C27 C30 1.533(5)
C27 C29 1.537(5)
N31 C32 1.346(4)
N31 C40 1.363(4)
C32 C33 1.445(4)
C33 C38 1.415(5)
C33 C34 1.422(5)
C34 C35 1.374(5)
C35 C36 1.406(6)
C36 C37 1.363(6)
C37 C38 1.417(5)
C38 C39 1.411(5)
C39 C40 1.360(5)
C41 C46 1.530(5)
C41 C42 1.536(5)
C42 C43 1.526(5)
C43 C44 1.532(6)
C44 C45 1.519(6)
C45 C46 1.533(5)
C51 C52 1.539(5)
C51 C56 1.540(4)
C52 C53 1.531(5)
C53 C54 1.523(5)
C54 C55 1.525(5)
C55 C56 1.527(5)
C61 C62 1.537(4)
C61 C66 1.540(5)
C62 C63 1.527(5)
C63 C64 1.523(5)
C64 C65 1.525(5)
C65 C66 1.536(5)
